data_2019566
loop_
_publ_author_name
'Shao, Xiu-Dan'
'Yu, Chun-Hua'

_publ_section_title
;
 An organic--inorganic hybrid compound containing imidazolium cations and
 a one-dimensional lithium hexacyanidocobaltate-based anionic framework
;
_journal_coeditor_code WQ3062
_journal_issue 6
_journal_name_full 'Acta Crystallographica Section C'
_journal_page_first
;
;
_journal_paper_doi 10.1107/S2053229614011541
_journal_volume 70
_journal_year 2014
_chemical_formula_iupac '(C3 H5 N2)2 [Co Li (C N)6 (H2 O)2]'
_chemical_formula_moiety '2(C3 H5 N2 +), C6 H4 Co Li N6 O2 2-'
_chemical_formula_sum 'C12 H14 Co Li N10 O2'
_chemical_formula_weight 396.20
_chemical_name_systematic
;<i>catena</i>-Poly[bis(3<i>H</i>-imidazol-1-ium)
[[tetracyanido-\k^4^<i>C</i>-cobalt(III)]-\m-cyanido-\k^2^<i>C</i>:<i>N</i>-[diaqualithium(I)]-\k^2^<i>N</i>:<i>C</i>]
;
_space_group_IT_number 15
_symmetry_cell_setting monoclinic
_symmetry_space_group_name_Hall '-C 2yc'
_symmetry_space_group_name_H-M 'C 1 2/c 1'
_atom_sites_solution_hydrogens geom
_atom_sites_solution_primary direct
_atom_sites_solution_secondary difmap
_audit_creation_method SHELXL97
_cell_angle_alpha 90.00
_cell_angle_beta 113.20(3)
_cell_angle_gamma 90.00
_cell_formula_units_Z 4
_cell_length_a 15.581(7)
_cell_length_b 7.857(2)
_cell_length_c 16.809(8)
_cell_measurement_reflns_used 2169
_cell_measurement_temperature 273(2)
_cell_measurement_theta_max 27.47
_cell_measurement_theta_min 2.84
_cell_volume 1891.4(14)
_computing_cell_refinement 'CrystalClear (Rigaku, 2005)'
_computing_data_collection 'CrystalClear (Rigaku, 2005)'
_computing_data_reduction 'CrystalClear (Rigaku, 2005)'
_computing_molecular_graphics 'DIAMOND (Brandenburg & Putz, 2005)'
_computing_publication_material 'SHELXL97 (Sheldrick, 2008)'
_computing_structure_refinement 'SHELXL97 (Sheldrick, 2008)'
_computing_structure_solution 'SHELXS97 (Sheldrick, 2008)'
_diffrn_ambient_temperature 273(2)
_diffrn_measured_fraction_theta_full 0.996
_diffrn_measured_fraction_theta_max 0.996
_diffrn_measurement_device_type 'Rigaku SCXmini'
_diffrn_measurement_method \w
_diffrn_radiation_monochromator graphite
_diffrn_radiation_source 'fine-focus sealed tube'
_diffrn_radiation_type MoK\a
_diffrn_radiation_wavelength 0.71073
_diffrn_reflns_av_R_equivalents 0.0307
_diffrn_reflns_av_sigmaI/netI 0.0221
_diffrn_reflns_limit_h_max 20
_diffrn_reflns_limit_h_min -20
_diffrn_reflns_limit_k_max 10
_diffrn_reflns_limit_k_min -10
_diffrn_reflns_limit_l_max 21
_diffrn_reflns_limit_l_min -21
_diffrn_reflns_number 9863
_diffrn_reflns_theta_full 27.47
_diffrn_reflns_theta_max 27.47
_diffrn_reflns_theta_min 2.84
_diffrn_standards_decay_% 0
_diffrn_standards_interval_count 180
_diffrn_standards_interval_time 9
_diffrn_standards_number 3
_exptl_absorpt_coefficient_mu 0.935
_exptl_absorpt_correction_T_max 0.792
_exptl_absorpt_correction_T_min 0.733
_exptl_absorpt_correction_type multi-scan
_exptl_absorpt_process_details '(CrystalClear; Rigaku, 2005)'
_exptl_crystal_colour yellow
_exptl_crystal_density_diffrn 1.391
_exptl_crystal_density_method 'not measured'
_exptl_crystal_description block
_exptl_crystal_F_000 808
_exptl_crystal_size_max 0.38
_exptl_crystal_size_mid 0.34
_exptl_crystal_size_min 0.3
_refine_diff_density_max 0.235
_refine_diff_density_min -0.267
_refine_ls_extinction_method none
_refine_ls_goodness_of_fit_ref 1.118
_refine_ls_hydrogen_treatment mixed
_refine_ls_matrix_type full
_refine_ls_number_parameters 128
_refine_ls_number_reflns 2169
_refine_ls_number_restraints 3
_refine_ls_restrained_S_all 1.118
_refine_ls_R_factor_all 0.0349
_refine_ls_R_factor_gt 0.0292
_refine_ls_shift/su_max 0.000
_refine_ls_shift/su_mean 0.000
_refine_ls_structure_factor_coef Fsqd
_refine_ls_weighting_details 'calc w = 1/[\s^2^(Fo^2^)+(0.0342P)^2^+1.0124P] where P=(Fo^2^+2Fc^2^)/3'
_refine_ls_weighting_scheme calc
_refine_ls_wR_factor_gt 0.0699
_refine_ls_wR_factor_ref 0.0727
_reflns_number_gt 1932
_reflns_number_total 2169
_reflns_threshold_expression I>2\s(I)
_cod_data_source_file wq3062sup1.cif
_cod_data_source_block I
_cod_original_sg_symbol_H-M 'C 2/c'
_cod_database_code 2019566
_cod_database_fobs_code 2019566

loop_
_symmetry_equiv_pos_as_xyz
'x, y, z'
'-x, y, -z+1/2'
'x+1/2, y+1/2, z'
'-x+1/2, y+1/2, -z+1/2'
'-x, -y, -z'
'x, -y, z-1/2'
'-x+1/2, -y+1/2, -z'
'x+1/2, -y+1/2, z-1/2'

loop_
_atom_site_type_symbol
_atom_site_label
_atom_site_fract_x
_atom_site_fract_y
_atom_site_fract_z
_atom_site_U_iso_or_equiv
_atom_site_adp_type
_atom_site_calc_flag
_atom_site_refinement_flags
_atom_site_occupancy
_atom_site_symmetry_multiplicity
C C1 0.50829(10) 0.3558(2) 0.09322(10) 0.0244(3) Uani d . 1 1
C C2 0.48223(11) 0.6862(2) 0.06366(10) 0.0260(3) Uani d . 1 1
C C3 0.63101(11) 0.53016(19) 0.04951(9) 0.0247(3) Uani d . 1 1
C C4 0.15916(16) 0.4749(3) 0.08239(15) 0.0507(5) Uani d . 1 1
H H4A 0.1004 0.4722 0.0374 0.061 Uiso calc R 1 1
C C5 0.30872(16) 0.4865(4) 0.15278(17) 0.0715(9) Uani d . 1 1
H H5A 0.3722 0.4942 0.1650 0.086 Uiso calc R 1 1
C C6 0.26938(17) 0.4709(4) 0.20993(15) 0.0697(8) Uani d . 1 1
H H6A 0.3002 0.4651 0.2698 0.084 Uiso calc R 1 1
Co Co1 0.5000 0.5000 0.0000 0.01768(10) Uani d S 1 2
H H1A 0.3447(9) 0.017(3) 0.1682(12) 0.061(8) Uiso d D 1 1
H H1B 0.4217(13) -0.078(2) 0.1810(12) 0.061(7) Uiso d D 1 1
Li Li1 0.5000 0.1479(5) 0.2500 0.0259(7) Uani d S 1 2
N N1 0.51240(10) 0.27415(19) 0.15103(9) 0.0364(3) Uani d . 1 1
N N2 0.46940(12) 0.7963(2) 0.10225(11) 0.0449(4) Uani d . 1 1
N N3 0.71095(10) 0.5450(2) 0.07754(10) 0.0387(4) Uani d . 1 1
N N4 0.17615(12) 0.4652(2) 0.16416(11) 0.0467(4) Uani d . 1 1
H H4B 0.1348 0.4563 0.1859 0.056 Uiso d R 1 1
N N5 0.23838(14) 0.4889(2) 0.07388(12) 0.0524(5) Uani d . 1 1
H H5B 0.2448 0.4984 0.0255 0.063 Uiso d R 1 1
O O1 0.39593(8) -0.01333(15) 0.20292(7) 0.0290(3) Uani d D 1 1

loop_
_atom_site_aniso_label
_atom_site_aniso_U_11
_atom_site_aniso_U_22
_atom_site_aniso_U_33
_atom_site_aniso_U_12
_atom_site_aniso_U_13
_atom_site_aniso_U_23
C1 0.0226(7) 0.0289(8) 0.0241(7) 0.0024(6) 0.0119(6) 0.0022(6)
C2 0.0241(7) 0.0316(8) 0.0250(7) -0.0003(6) 0.0124(6) -0.0006(7)
C3 0.0257(8) 0.0335(9) 0.0171(7) 0.0017(6) 0.0109(6) 0.0010(6)
C4 0.0405(11) 0.0646(14) 0.0440(11) 0.0042(9) 0.0134(9) 0.0103(10)
C5 0.0379(12) 0.125(3) 0.0621(16) -0.0003(13) 0.0305(12) -0.0045(14)
C6 0.0481(13) 0.128(3) 0.0323(11) -0.0017(13) 0.0155(10) -0.0046(12)
Co1 0.01768(15) 0.02238(16) 0.01505(14) 0.00157(10) 0.00867(10) 0.00134(10)
Li1 0.0307(19) 0.0275(19) 0.0230(17) 0.000 0.0143(15) 0.000
N1 0.0413(8) 0.0407(8) 0.0321(7) 0.0047(7) 0.0195(7) 0.0130(6)
N2 0.0501(9) 0.0433(9) 0.0474(9) 0.0008(7) 0.0257(8) -0.0165(8)
N3 0.0227(7) 0.0634(10) 0.0294(7) -0.0005(7) 0.0098(6) 0.0001(7)
N4 0.0409(9) 0.0632(11) 0.0494(10) 0.0058(8) 0.0323(8) 0.0030(8)
N5 0.0654(12) 0.0664(12) 0.0396(9) 0.0017(9) 0.0360(9) 0.0046(8)
O1 0.0214(6) 0.0409(7) 0.0248(6) 0.0023(5) 0.0093(5) -0.0062(5)

loop_
_atom_type_symbol
_atom_type_description
_atom_type_scat_dispersion_real
_atom_type_scat_dispersion_imag
_atom_type_scat_source
C C 0.0033 0.0016 'International Tables Vol C Tables 4.2.6.8 and 6.1.1.4'
H H 0.0000 0.0000 'International Tables Vol C Tables 4.2.6.8 and 6.1.1.4'
Co Co 0.3494 0.9721 'International Tables Vol C Tables 4.2.6.8 and 6.1.1.4'
Li Li -0.0003 0.0001 'International Tables Vol C Tables 4.2.6.8 and 6.1.1.4'
N N 0.0061 0.0033 'International Tables Vol C Tables 4.2.6.8 and 6.1.1.4'
O O 0.0106 0.0060 'International Tables Vol C Tables 4.2.6.8 and 6.1.1.4'

loop_
_geom_angle_atom_site_label_1
_geom_angle_atom_site_label_2
_geom_angle_atom_site_label_3
_geom_angle_site_symmetry_1
_geom_angle_site_symmetry_3
_geom_angle
_geom_angle_publ_flag
N1 C1 Co1 . . 177.29(15) ?
N2 C2 Co1 . . 178.07(15) ?
N3 C3 Co1 . . 177.71(14) ?
N4 C4 N5 . . 108.4(2) ?
N4 C4 H4A . . 125.8 ?
N5 C4 H4A . . 125.8 ?
C6 C5 N5 . . 106.5(2) ?
C6 C5 H5A . . 126.8 ?
N5 C5 H5A . . 126.8 ?
C5 C6 N4 . . 106.8(2) ?
C5 C6 H6A . . 126.6 ?
N4 C6 H6A . . 126.6 ?
C3 Co1 C3 5_665 . 180.00(4) ?
C3 Co1 C1 5_665 . 89.95(7) ?
C3 Co1 C1 . . 90.05(7) ?
C3 Co1 C1 5_665 5_665 90.05(7) ?
C3 Co1 C1 . 5_665 89.95(7) ?
C1 Co1 C1 . 5_665 180.00(9) ?
C3 Co1 C2 5_665 . 88.44(7) ?
C3 Co1 C2 . . 91.56(7) ?
C1 Co1 C2 . . 88.41(7) ?
C1 Co1 C2 5_665 . 91.59(7) ?
C3 Co1 C2 5_665 5_665 91.56(7) ?
C3 Co1 C2 . 5_665 88.44(7) ?
C1 Co1 C2 . 5_665 91.59(7) ?
C1 Co1 C2 5_665 5_665 88.41(7) ?
C2 Co1 C2 . 5_665 180.00(8) ?
O1 Li1 O1 . 2_655 99.58(18) y
O1 Li1 N1 . 2_655 108.59(6) y
O1 Li1 N1 2_655 2_655 108.57(7) n
O1 Li1 N1 . . 108.57(7) y
O1 Li1 N1 2_655 . 108.59(6) n
N1 Li1 N1 2_655 . 120.9(2) y
O1 Li1 H1B . . 21.7(3) ?
O1 Li1 H1B 2_655 . 83.7(4) ?
N1 Li1 H1B 2_655 . 128.2(4) ?
N1 Li1 H1B . . 100.1(6) ?
C1 N1 Li1 . . 170.84(15) ?
C4 N4 C6 . . 109.08(18) ?
C4 N4 H4B . . 125.5 ?
C6 N4 H4B . . 125.4 ?
C4 N5 C5 . . 109.23(18) ?
C4 N5 H5B . . 125.4 ?
C5 N5 H5B . . 125.4 ?
Li1 O1 H1A . . 121.1(16) ?
Li1 O1 H1B . . 96.3(16) ?
H1A O1 H1B . . 112.1(15) ?

loop_
_geom_bond_atom_site_label_1
_geom_bond_atom_site_label_2
_geom_bond_site_symmetry_2
_geom_bond_distance
_geom_bond_publ_flag
C1 N1 . 1.145(2) ?
C1 Co1 . 1.8963(16) y
C2 N2 . 1.145(2) ?
C2 Co1 . 1.8964(16) y
C3 N3 . 1.151(2) ?
C3 Co1 . 1.8913(18) y
C4 N4 . 1.295(3) ?
C4 N5 . 1.302(3) ?
C4 H4A . 0.9300 ?
C5 C6 . 1.333(3) ?
C5 N5 . 1.347(3) ?
C5 H5A . 0.9300 ?
C6 N4 . 1.350(3) ?
C6 H6A . 0.9300 ?
Co1 C3 5_665 1.8913(18) n
Co1 C1 5_665 1.8963(16) n
Co1 C2 5_665 1.8964(16) n
Li1 O1 . 1.962(3) y
Li1 O1 2_655 1.962(3) y
Li1 N1 2_655 2.011(2) n
Li1 N1 . 2.011(2) n
Li1 H1B . 2.21(2) ?
N4 H4B . 0.8599 ?
N5 H5B . 0.8600 ?
O1 H1A . 0.818(9) ?
O1 H1B . 0.822(9) ?

loop_
_geom_hbond_atom_site_label_D
_geom_hbond_atom_site_label_H
_geom_hbond_atom_site_label_A
_geom_hbond_site_symmetry_A
_geom_hbond_distance_DH
_geom_hbond_distance_HA
_geom_hbond_distance_DA
_geom_hbond_angle_DHA
N4 H4B O1 4 0.86 2.12 2.874(2) 146
N5 H5B N3 5_665 0.86 2.13 2.959(3) 162
O1 H1A N3 3_445 0.818(9) 2.052(11) 2.859(2) 169(2)
O1 H1B N2 1_545 0.822(9) 2.012(11) 2.817(2) 166(2)

loop_
_geom_torsion_atom_site_label_1
_geom_torsion_atom_site_label_2
_geom_torsion_atom_site_label_3
_geom_torsion_atom_site_label_4
_geom_torsion_site_symmetry_1
_geom_torsion_site_symmetry_4
_geom_torsion
N5 C5 C6 N4 . . -0.3(3)
N3 C3 Co1 C3 . 5_665 16E1(10)
N3 C3 Co1 C1 . . 106(4)
N3 C3 Co1 C1 . 5_665 -74(4)
N3 C3 Co1 C2 . . -166(4)
N3 C3 Co1 C2 . 5_665 14(4)
N1 C1 Co1 C3 . 5_665 -83(3)
N1 C1 Co1 C3 . . 97(3)
N1 C1 Co1 C1 . 5_665 -16E1(10)
N1 C1 Co1 C2 . . 6(3)
N1 C1 Co1 C2 . 5_665 -17E1(10)
N2 C2 Co1 C3 . 5_665 34(5)
N2 C2 Co1 C3 . . -146(5)
N2 C2 Co1 C1 . . -56(5)
N2 C2 Co1 C1 . 5_665 124(5)
N2 C2 Co1 C2 . 5_665 19(4)
Co1 C1 N1 Li1 . . 47(4)
O1 Li1 N1 C1 . . 68.2(11)
O1 Li1 N1 C1 2_655 . 175.6(10)
N1 Li1 N1 C1 2_655 . -58.1(10)
N5 C4 N4 C6 . . -0.8(3)
C5 C6 N4 C4 . . 0.7(3)
N4 C4 N5 C5 . . 0.6(3)
C6 C5 N5 C4 . . -0.2(3)
